data_7014465
loop_
_publ_author_name
'Duan, Hai-Bao'
'Zhao, Hai-Rong'
'Ren, Xiao-Ming'
'Zhou, Hong'
'Tian, Zheng-Fang'
'Jin, Wan-Qin'

_publ_section_title
;
 Inorganic-organic hybrid compounds based on face-sharing octahedral
 [PbI(3)](\\infty ) chains: self-assemblies, crystal structures, and
 ferroelectric, photoluminescence properties.
;
_journal_issue 8
_journal_name_full 'Dalton transactions (Cambridge, England : 2003)'
_journal_page_first 1672
_journal_page_last 1683
_journal_paper_doi 10.1039/c0dt00875c
_journal_volume 40
_journal_year 2011
_chemical_formula_sum 'C12 H10 F I3 N2 Pb'
_chemical_formula_weight 789.11
_chemical_name_systematic
;
?
;
_space_group_IT_number 15
_symmetry_cell_setting monoclinic
_symmetry_space_group_name_Hall '-C 2yc'
_symmetry_space_group_name_H-M 'C 1 2/c 1'
_atom_sites_solution_hydrogens geom
_atom_sites_solution_primary direct
_atom_sites_solution_secondary difmap
_audit_creation_method SHELXL-97
_cell_angle_alpha 90.00
_cell_angle_beta 126.139(16)
_cell_angle_gamma 90.00
_cell_formula_units_Z 8
_cell_length_a 13.693(2)
_cell_length_b 22.527(4)
_cell_length_c 15.988(3)
_cell_measurement_reflns_used 2339
_cell_measurement_temperature 293(2)
_cell_measurement_theta_max 26.8752
_cell_measurement_theta_min 2.7036
_cell_volume 3982.8(14)
_computing_cell_refinement 'Bruker SMART'
_computing_data_collection 'Bruker SMART'
_computing_data_reduction 'Bruker SAINT'
_computing_structure_refinement 'SHELXL-97 (Sheldrick, 1997)'
_computing_structure_solution 'SHELXS-97 (Sheldrick, 1990)'
_diffrn_ambient_temperature 293(2)
_diffrn_measured_fraction_theta_full 0.988
_diffrn_measured_fraction_theta_max 0.988
_diffrn_measurement_device_type 'Smart CCD area detector'
_diffrn_measurement_method 'phi and omega scans'
_diffrn_radiation_monochromator graphite
_diffrn_radiation_source 'fine-focus sealed tube'
_diffrn_radiation_type MoK\a
_diffrn_radiation_wavelength 0.71073
_diffrn_reflns_av_R_equivalents 0.2221
_diffrn_reflns_av_sigmaI/netI 0.1499
_diffrn_reflns_limit_h_max 16
_diffrn_reflns_limit_h_min -16
_diffrn_reflns_limit_k_max 27
_diffrn_reflns_limit_k_min -24
_diffrn_reflns_limit_l_max 19
_diffrn_reflns_limit_l_min -19
_diffrn_reflns_number 11043
_diffrn_reflns_theta_full 26.00
_diffrn_reflns_theta_max 26.00
_diffrn_reflns_theta_min 1.81
_exptl_absorpt_coefficient_mu 13.121
_exptl_absorpt_correction_T_max 0.3537
_exptl_absorpt_correction_T_min 0.1105
_exptl_absorpt_correction_type multi-scan
_exptl_absorpt_process_details 'SADABS(Bruker, 2000)'
_exptl_crystal_colour yellow
_exptl_crystal_density_diffrn 2.632
_exptl_crystal_density_method 'not measured'
_exptl_crystal_description rod
_exptl_crystal_F_000 2768
_exptl_crystal_size_max 0.3
_exptl_crystal_size_mid 0.1
_exptl_crystal_size_min 0.1
_platon_squeeze_details ' ?'
_refine_diff_density_max 2.572
_refine_diff_density_min -3.100
_refine_diff_density_rms 0.328
_refine_ls_extinction_coef 0.00050(5)
_refine_ls_extinction_expression Fc^*^=kFc[1+0.001xFc^2^\l^3^/sin(2\q)]^-1/4^
_refine_ls_extinction_method SHELXL
_refine_ls_goodness_of_fit_ref 0.862
_refine_ls_hydrogen_treatment constr
_refine_ls_matrix_type full
_refine_ls_number_parameters 164
_refine_ls_number_reflns 3876
_refine_ls_number_restraints 0
_refine_ls_restrained_S_all 0.862
_refine_ls_R_factor_all 0.0826
_refine_ls_R_factor_gt 0.0608
_refine_ls_shift/su_max 0.001
_refine_ls_shift/su_mean 0.000
_refine_ls_structure_factor_coef Fsqd
_refine_ls_weighting_details 'calc w=1/[\s^2^(Fo^2^)+(0.0736P)^2^+0.0000P] where P=(Fo^2^+2Fc^2^)/3'
_refine_ls_weighting_scheme calc
_refine_ls_wR_factor_gt 0.1561
_refine_ls_wR_factor_ref 0.1657
_reflns_number_gt 2384
_reflns_number_total 3876
_reflns_threshold_expression >2sigma(I)
_cod_data_source_file C0DT00875C.TXT
_cod_data_source_block pf-780411
_cod_original_cell_volume 3982.8(12)
_cod_original_sg_symbol_H-M 'C 2/c'
_cod_database_code 7014465

loop_
_symmetry_equiv_pos_as_xyz
'x, y, z'
'-x, y, -z+1/2'
'x+1/2, y+1/2, z'
'-x+1/2, y+1/2, -z+1/2'
'-x, -y, -z'
'x, -y, z-1/2'
'-x+1/2, -y+1/2, -z'
'x+1/2, -y+1/2, z-1/2'

loop_
_atom_site_label
_atom_site_type_symbol
_atom_site_fract_x
_atom_site_fract_y
_atom_site_fract_z
_atom_site_U_iso_or_equiv
_atom_site_adp_type
_atom_site_occupancy
_atom_site_symmetry_multiplicity
_atom_site_calc_flag
_atom_site_refinement_flags
_atom_site_disorder_assembly
_atom_site_disorder_group
Pb1 Pb 0.5000 0.5000 0.0000 0.0419(3) Uani 1 2 d S . .
Pb2 Pb 0.5000 0.50649(3) 0.2500 0.0400(3) Uani 1 2 d S . .
I1 I 0.39093(8) 0.60358(4) 0.06356(7) 0.0514(3) Uani 1 1 d . . .
I2 I 0.38493(9) 0.40750(4) 0.07059(7) 0.0550(3) Uani 1 1 d . . .
I3 I 0.72940(9) 0.50191(4) 0.24460(9) 0.0610(3) Uani 1 1 d . . .
N1 N 0.4615(10) 0.2091(5) 0.0634(7) 0.049(3) Uani 1 1 d . . .
N2 N 0.4103(10) 0.2349(5) 0.1097(8) 0.060(3) Uani 1 1 d . . .
F1 F 0.1504(8) 0.2866(5) 0.3226(7) 0.093(3) Uani 1 1 d . . .
C1 C 0.4840(15) 0.1502(6) 0.0675(11) 0.075(5) Uani 1 1 d . . .
H1 H 0.4608 0.1235 0.0972 0.090 Uiso 1 1 calc R . .
C2 C 0.5425(17) 0.1316(7) 0.0258(12) 0.085(5) Uani 1 1 d . . .
H2 H 0.5607 0.0915 0.0292 0.103 Uiso 1 1 calc R . .
C3 C 0.5746(13) 0.1693(6) -0.0200(10) 0.058(4) Uani 1 1 d . . .
H3 H 0.6111 0.1552 -0.0502 0.069 Uiso 1 1 calc R . .
C4 C 0.5519(12) 0.2292(6) -0.0209(10) 0.052(3) Uani 1 1 d . . .
H4 H 0.5744 0.2563 -0.0505 0.062 Uiso 1 1 calc R . .
C5 C 0.4957(10) 0.2480(6) 0.0224(9) 0.047(3) Uani 1 1 d . . .
H5 H 0.4813 0.2883 0.0232 0.056 Uiso 1 1 calc R . .
C6 C 0.3503(11) 0.2020(6) 0.1279(9) 0.046(3) Uani 1 1 d . . .
H6 H 0.3402 0.1621 0.1096 0.055 Uiso 1 1 calc R . .
C7 C 0.2959(7) 0.2255(3) 0.1776(6) 0.042(3) Uani 1 1 d G . .
C8 C 0.3048(7) 0.2844(3) 0.2027(7) 0.052(3) Uani 1 1 d G . .
H8 H 0.3439 0.3106 0.1866 0.063 Uiso 1 1 calc R . .
C9 C 0.2561(8) 0.3047(3) 0.2516(7) 0.057(4) Uani 1 1 d G . .
H9 H 0.2622 0.3446 0.2686 0.068 Uiso 1 1 calc R . .
C10 C 0.1985(8) 0.2660(4) 0.2754(6) 0.053(3) Uani 1 1 d G . .
C11 C 0.1896(8) 0.2071(4) 0.2503(7) 0.067(4) Uani 1 1 d G . .
H11 H 0.1505 0.1809 0.2664 0.081 Uiso 1 1 calc R . .
C12 C 0.2383(8) 0.1869(3) 0.2014(7) 0.055(3) Uani 1 1 d G . .
H12 H 0.2322 0.1469 0.1844 0.067 Uiso 1 1 calc R . .

loop_
_atom_site_aniso_label
_atom_site_aniso_U_11
_atom_site_aniso_U_22
_atom_site_aniso_U_33
_atom_site_aniso_U_23
_atom_site_aniso_U_13
_atom_site_aniso_U_12
Pb1 0.0562(5) 0.0344(4) 0.0558(5) 0.0002(3) 0.0444(4) -0.0015(3)
Pb2 0.0496(5) 0.0356(4) 0.0507(5) 0.000 0.0384(4) 0.000
I1 0.0639(6) 0.0347(4) 0.0684(6) 0.0054(4) 0.0460(6) 0.0104(4)
I2 0.0813(7) 0.0376(5) 0.0655(6) -0.0086(4) 0.0540(6) -0.0203(4)
I3 0.0494(6) 0.0688(7) 0.0822(8) 0.0008(5) 0.0484(6) 0.0002(4)
N1 0.054(7) 0.048(6) 0.038(6) 0.000(5) 0.023(6) 0.007(5)
N2 0.084(9) 0.041(6) 0.072(8) 0.002(5) 0.056(7) 0.004(6)
F1 0.091(7) 0.110(8) 0.111(7) -0.014(6) 0.078(6) -0.002(6)
C1 0.127(15) 0.047(8) 0.082(11) 0.012(8) 0.079(12) 0.016(9)
C2 0.147(15) 0.038(8) 0.107(13) 0.006(8) 0.095(13) 0.026(10)
C3 0.060(9) 0.068(10) 0.049(8) 0.003(7) 0.034(8) 0.021(8)
C4 0.052(9) 0.046(8) 0.055(8) 0.002(6) 0.030(8) -0.005(6)
C5 0.043(8) 0.034(6) 0.047(8) -0.002(6) 0.018(7) -0.003(5)
C6 0.048(7) 0.043(7) 0.049(8) 0.002(6) 0.029(7) 0.001(6)
C7 0.027(6) 0.040(7) 0.051(8) 0.004(6) 0.019(6) -0.005(5)
C8 0.063(9) 0.037(7) 0.067(9) 0.008(6) 0.044(8) -0.001(6)
C9 0.063(9) 0.045(7) 0.075(10) -0.010(7) 0.048(9) -0.001(7)
C10 0.048(8) 0.069(9) 0.044(8) 0.000(7) 0.028(7) 0.003(7)
C11 0.059(10) 0.068(10) 0.069(10) 0.016(8) 0.035(9) -0.009(8)
C12 0.051(9) 0.048(8) 0.062(9) 0.007(6) 0.030(8) -0.007(6)

loop_
_atom_type_symbol
_atom_type_description
_atom_type_scat_dispersion_real
_atom_type_scat_dispersion_imag
_atom_type_scat_source
C C 0.0033 0.0016 'International Tables Vol C Tables 4.2.6.8 and 6.1.1.4'
H H 0.0000 0.0000 'International Tables Vol C Tables 4.2.6.8 and 6.1.1.4'
N N 0.0061 0.0033 'International Tables Vol C Tables 4.2.6.8 and 6.1.1.4'
F F 0.0171 0.0103 'International Tables Vol C Tables 4.2.6.8 and 6.1.1.4'
I I -0.4742 1.8119 'International Tables Vol C Tables 4.2.6.8 and 6.1.1.4'
Pb Pb -3.3944 10.1111 'International Tables Vol C Tables 4.2.6.8 and 6.1.1.4'

loop_
_geom_angle_atom_site_label_1
_geom_angle_atom_site_label_2
_geom_angle_atom_site_label_3
_geom_angle
_geom_angle_site_symmetry_1
_geom_angle_site_symmetry_3
_geom_angle_publ_flag
I2 Pb1 I2 180.0 5_665 . ?
I2 Pb1 I1 93.20(3) 5_665 . ?
I2 Pb1 I1 86.80(3) . . ?
I2 Pb1 I1 86.80(3) 5_665 5_665 ?
I2 Pb1 I1 93.20(3) . 5_665 ?
I1 Pb1 I1 180.0 . 5_665 ?
I2 Pb1 I3 84.95(3) 5_665 5_665 ?
I2 Pb1 I3 95.05(3) . 5_665 ?
I1 Pb1 I3 95.12(3) . 5_665 ?
I1 Pb1 I3 84.88(3) 5_665 5_665 ?
I2 Pb1 I3 95.05(3) 5_665 . ?
I2 Pb1 I3 84.95(3) . . ?
I1 Pb1 I3 84.88(3) . . ?
I1 Pb1 I3 95.12(3) 5_665 . ?
I3 Pb1 I3 180.0 5_665 . ?
I3 Pb2 I3 176.30(4) . 2_655 ?
I3 Pb2 I2 85.75(3) . . ?
I3 Pb2 I2 91.68(3) 2_655 . ?
I3 Pb2 I2 91.68(3) . 2_655 ?
I3 Pb2 I2 85.75(3) 2_655 2_655 ?
I2 Pb2 I2 92.26(4) . 2_655 ?
I3 Pb2 I1 96.82(3) . 2_655 ?
I3 Pb2 I1 85.68(3) 2_655 2_655 ?
I2 Pb2 I1 176.94(2) . 2_655 ?
I2 Pb2 I1 86.01(3) 2_655 2_655 ?
I3 Pb2 I1 85.68(3) . . ?
I3 Pb2 I1 96.82(3) 2_655 . ?
I2 Pb2 I1 86.01(3) . . ?
I2 Pb2 I1 176.94(2) 2_655 . ?
I1 Pb2 I1 95.83(4) 2_655 . ?
Pb1 I1 Pb2 75.91(2) . . ?
Pb1 I2 Pb2 77.21(2) . . ?
Pb2 I3 Pb1 76.48(3) . . ?
C5 N1 C1 122.0(12) . . ?
C5 N1 N2 114.5(11) . . ?
C1 N1 N2 123.2(11) . . ?
C6 N2 N1 118.2(11) . . ?
N1 C1 C2 117.1(14) . . ?
N1 C1 H1 121.4 . . ?
C2 C1 H1 121.4 . . ?
C3 C2 C1 122.7(14) . . ?
C3 C2 H2 118.7 . . ?
C1 C2 H2 118.7 . . ?
C2 C3 C4 118.3(13) . . ?
C2 C3 H3 120.8 . . ?
C4 C3 H3 120.8 . . ?
C5 C4 C3 119.1(12) . . ?
C5 C4 H4 120.5 . . ?
C3 C4 H4 120.5 . . ?
N1 C5 C4 120.7(12) . . ?
N1 C5 H5 119.7 . . ?
C4 C5 H5 119.7 . . ?
N2 C6 C7 121.3(11) . . ?
N2 C6 H6 119.4 . . ?
C7 C6 H6 119.4 . . ?
C8 C7 C12 120.0 . . ?
C8 C7 C6 121.4(7) . . ?
C12 C7 C6 118.6(7) . . ?
C7 C8 C9 120.0 . . ?
C7 C8 H8 120.0 . . ?
C9 C8 H8 120.0 . . ?
C8 C9 C10 120.0 . . ?
C8 C9 H9 120.0 . . ?
C10 C9 H9 120.0 . . ?
F1 C10 C9 119.4(7) . . ?
F1 C10 C11 120.6(7) . . ?
C9 C10 C11 120.0 . . ?
C12 C11 C10 120.0 . . ?
C12 C11 H11 120.0 . . ?
C10 C11 H11 120.0 . . ?
C7 C12 C11 120.0 . . ?
C7 C12 H12 120.0 . . ?
C11 C12 H12 120.0 . . ?

loop_
_geom_bond_atom_site_label_1
_geom_bond_atom_site_label_2
_geom_bond_distance
_geom_bond_site_symmetry_2
_geom_bond_publ_flag
Pb1 I2 3.1931(8) 5_665 ?
Pb1 I2 3.1931(8) . ?
Pb1 I1 3.2400(9) . ?
Pb1 I1 3.2400(9) 5_665 ?
Pb1 I3 3.2670(15) 5_665 ?
Pb1 I3 3.2670(15) . ?
Pb2 I3 3.1945(11) . ?
Pb2 I3 3.1945(11) 2_655 ?
Pb2 I2 3.2174(10) . ?
Pb2 I2 3.2174(10) 2_655 ?
Pb2 I1 3.2631(10) 2_655 ?
Pb2 I1 3.2631(10) . ?
N1 C5 1.333(16) . ?
N1 C1 1.356(16) . ?
N1 N2 1.408(14) . ?
N2 C6 1.262(14) . ?
F1 C10 1.343(11) . ?
C1 C2 1.376(19) . ?
C1 H1 0.9300 . ?
C2 C3 1.352(19) . ?
C2 H2 0.9300 . ?
C3 C4 1.383(18) . ?
C3 H3 0.9300 . ?
C4 C5 1.372(18) . ?
C4 H4 0.9300 . ?
C5 H5 0.9300 . ?
C6 C7 1.471(14) . ?
C6 H6 0.9300 . ?
C7 C8 1.371(5) . ?
C7 C12 1.371(5) . ?
C8 C9 1.371(5) . ?
C8 H8 0.9300 . ?
C9 C10 1.371(5) . ?
C9 H9 0.9300 . ?
C10 C11 1.371(5) . ?
C11 C12 1.371(5) . ?
C11 H11 0.9300 . ?
C12 H12 0.9300 . ?

loop_
_geom_torsion_atom_site_label_1
_geom_torsion_atom_site_label_2
_geom_torsion_atom_site_label_3
_geom_torsion_atom_site_label_4
_geom_torsion
_geom_torsion_site_symmetry_1
_geom_torsion_site_symmetry_2
_geom_torsion_site_symmetry_3
_geom_torsion_site_symmetry_4
_geom_torsion_publ_flag
I2 Pb1 I1 Pb2 -137.89(3) 5_665 . . . ?
I2 Pb1 I1 Pb2 42.11(3) . . . . ?
I1 Pb1 I1 Pb2 11(100) 5_665 . . . ?
I3 Pb1 I1 Pb2 136.90(2) 5_665 . . . ?
I3 Pb1 I1 Pb2 -43.10(2) . . . . ?
I3 Pb2 I1 Pb1 44.26(2) . . . . ?
I3 Pb2 I1 Pb1 -132.99(3) 2_655 . . . ?
I2 Pb2 I1 Pb1 -41.77(2) . . . . ?
I2 Pb2 I1 Pb1 13.9(4) 2_655 . . . ?
I1 Pb2 I1 Pb1 140.69(3) 2_655 . . . ?
I2 Pb1 I2 Pb2 72(100) 5_665 . . . ?
I1 Pb1 I2 Pb2 -42.57(3) . . . . ?
I1 Pb1 I2 Pb2 137.43(3) 5_665 . . . ?
I3 Pb1 I2 Pb2 -137.43(2) 5_665 . . . ?
I3 Pb1 I2 Pb2 42.57(2) . . . . ?
I3 Pb2 I2 Pb1 -43.71(2) . . . . ?
I3 Pb2 I2 Pb1 138.96(3) 2_655 . . . ?
I2 Pb2 I2 Pb1 -135.23(3) 2_655 . . . ?
I1 Pb2 I2 Pb1 169.3(4) 2_655 . . . ?
I1 Pb2 I2 Pb1 42.24(2) . . . . ?
I3 Pb2 I3 Pb1 88.779(12) 2_655 . . . ?
I2 Pb2 I3 Pb1 42.64(2) . . . . ?
I2 Pb2 I3 Pb1 134.78(2) 2_655 . . . ?
I1 Pb2 I3 Pb1 -139.04(2) 2_655 . . . ?
I1 Pb2 I3 Pb1 -43.67(2) . . . . ?
I2 Pb1 I3 Pb2 136.89(2) 5_665 . . . ?
I2 Pb1 I3 Pb2 -43.11(2) . . . . ?
I1 Pb1 I3 Pb2 44.13(2) . . . . ?
I1 Pb1 I3 Pb2 -135.87(2) 5_665 . . . ?
I3 Pb1 I3 Pb2 -31.03(4) 5_665 . . . ?
C5 N1 N2 C6 163.5(11) . . . . ?
C1 N1 N2 C6 -21.9(19) . . . . ?
C5 N1 C1 C2 -1(2) . . . . ?
N2 N1 C1 C2 -175.2(14) . . . . ?
N1 C1 C2 C3 -2(3) . . . . ?
C1 C2 C3 C4 3(3) . . . . ?
C2 C3 C4 C5 -1(2) . . . . ?
C1 N1 C5 C4 2.3(19) . . . . ?
N2 N1 C5 C4 177.0(11) . . . . ?
C3 C4 C5 N1 -1(2) . . . . ?
N1 N2 C6 C7 178.9(10) . . . . ?
N2 C6 C7 C8 2.3(15) . . . . ?
N2 C6 C7 C12 -175.9(10) . . . . ?
C12 C7 C8 C9 0.0 . . . . ?
C6 C7 C8 C9 -178.2(9) . . . . ?
C7 C8 C9 C10 0.0 . . . . ?
C8 C9 C10 F1 -179.5(9) . . . . ?
C8 C9 C10 C11 0.0 . . . . ?
F1 C10 C11 C12 179.5(9) . . . . ?
C9 C10 C11 C12 0.0 . . . . ?
C8 C7 C12 C11 0.0 . . . . ?
C6 C7 C12 C11 178.2(9) . . . . ?
C10 C11 C12 C7 0.0 . . . . ?

loop_
_platon_squeeze_void_nr
_platon_squeeze_void_average_x
_platon_squeeze_void_average_y
_platon_squeeze_void_average_z
_platon_squeeze_void_volume
_platon_squeeze_void_count_electrons
1 0.000 0.483 0.250 145.2 47.8
2 0.000 0.517 0.750 145.2 45.8
3 0.500 0.017 0.750 145.2 45.8
4 0.500 0.983 1.250 145.2 47.8
